data_1569470
loop_
_publ_author_name
'Colon-Madera, Shakira I.'
'Jennings, Abby R.'
'Iacono, Scott T.'
'Balaich, Gary J.'

_publ_section_title
;
 4,5-Di-tert-butyl-1,3,6,8-tetraphenyl-4,5,8a,8b-tetrahydro-as-indacene
;
_journal_issue 2
_journal_name_full Molbank
_journal_page_first M1663
_journal_paper_doi 10.3390/M1663
_journal_volume 2023
_journal_year 2023
_chemical_formula_moiety 'C44 H44'
_chemical_formula_sum 'C44 H44'
_chemical_formula_weight 572.79
_space_group_crystal_system monoclinic
_space_group_IT_number 14
_space_group_name_Hall '-P 2ybc'
_space_group_name_H-M_alt 'P 1 21/c 1'
_atom_sites_solution_hydrogens geom
_atom_sites_solution_primary dual
_audit_creation_date 2023-05-30
_audit_creation_method
;
Olex2 1.5
(compiled 2022.04.07 svn.rca3783a0 for OlexSys, GUI svn.r6498)
;
_cell_angle_alpha 90
_cell_angle_beta 101.4550(10)
_cell_angle_gamma 90
_cell_formula_units_Z 8
_cell_length_a 13.66160(10)
_cell_length_b 19.09420(10)
_cell_length_c 25.6524(2)
_cell_measurement_reflns_used 46563
_cell_measurement_temperature 100.00(10)
_cell_measurement_theta_max 68.8450
_cell_measurement_theta_min 3.3000
_cell_volume 6558.33(8)
_computing_cell_refinement 'CrysAlisPro 1.171.42.49 (Rigaku OD, 2022)'
_computing_data_collection 'CrysAlisPro 1.171.42.49 (Rigaku OD, 2022)'
_computing_data_reduction 'CrysAlisPro 1.171.42.49 (Rigaku OD, 2022)'
_computing_molecular_graphics 'Olex2 1.5 (Dolomanov et al., 2009)'
_computing_publication_material 'Olex2 1.5 (Dolomanov et al., 2009)'
_computing_structure_refinement 'XL  (Sheldrick, 2008)'
_computing_structure_solution 'SHELXT 2014/5 (Sheldrick, 2014)'
_diffrn_ambient_environment N~2~
_diffrn_ambient_temperature 100.00(10)
_diffrn_detector 'Hybrid Pixel Array Detector'
_diffrn_detector_area_resol_mean 10.0000
_diffrn_detector_type HyPix3000
_diffrn_measured_fraction_theta_full 0.999
_diffrn_measured_fraction_theta_max 0.993
_diffrn_measurement_details
;
List of Runs (angles in degrees, time in seconds):

  # Type    Start    End  Width  t~exp~   \w     \q     \k     \f   Frames
--------------------------------------------------------------------------
  1  \w   -111.00 -35.00   0.50    1.00    --  -42.93 -23.00  63.00  152
  2  \w    -29.00  25.00   0.50    1.00    --  -42.93  23.00-131.00  108
  3  \w    -25.00  29.00   0.50    1.00    --   42.93 -23.00  63.00  108
  4  \w     36.00 111.00   0.50    1.00    --   42.93  23.00-131.00  150
  5  \w   -148.00 -73.00   0.50    2.00    --  -80.25 -23.00  63.00  150
  6  \w     87.00 163.00   0.50    2.00    --   94.32  23.00-131.00  152
  7  \w    -60.00  23.00   0.50    1.00    --  -42.93  54.00  90.00  166
  8  \w    -48.00  23.00   0.50    1.00    --  -42.93  43.00-180.00  142
  9  \w    -37.00  22.00   0.50    1.00    --  -42.93  32.00  30.00  118
 10  \w    -26.00  28.00   0.50    1.00    --   42.93 -21.00-120.00  108
 11  \w    -26.00  28.00   0.50    1.00    --   42.93 -21.00-150.00  108
 12  \w     18.00  78.00   0.50    1.00    --   42.93-104.00-120.00  120
 13  \w    -22.00  37.00   0.50    1.00    --   42.93 -32.00 -30.00  118
 14  \w    -47.00 -15.00   0.50    2.00    --  -80.25  42.00  90.00   64
 15  \w    -47.00 -15.00   0.50    2.00    --  -80.25  42.00-150.00   64
 16  \w    -47.00 -15.00   0.50    2.00    --  -80.25  42.00 -90.00   64
 17  \w    -84.00 -19.00   0.50    2.00    --  -80.25 117.00  90.00  130
 18  \w    -47.00 -15.00   0.50    2.00    --  -80.25  42.00-120.00   64
 19  \w   -141.00 -78.00   0.50    2.00    --  -80.25-117.00-150.00  126
 20  \w    -47.00 -15.00   0.50    2.00    --  -80.25  42.00 -30.00   64
 21  \w    105.00 163.00   0.50    2.00    --   94.32  96.00  60.00  116
 22  \w     29.00  83.00   0.50    2.00    --   94.32 -68.00 120.00  108
 23  \w     29.00  57.00   0.50    2.00    --   94.32 -50.00 120.00   56
 24  \w     26.00 107.00   0.50    2.00    --   94.32 -96.00 -30.00  162
 25  \w     84.00 165.00   0.50    2.00    --   94.32  17.00-150.00  162
 26  \w     73.00 160.00   0.50    2.00    --   94.32  68.00 -90.00  174
 27  \w     29.00  57.00   0.50    2.00    --   94.32 -50.00-180.00   56
 28  \w     28.00  68.00   0.50    2.00    --   94.32 -59.00 150.00   80
 29  \w     26.00 107.00   0.50    2.00    --   94.32 -96.00 -90.00  162
 30  \w     28.00  68.00   0.50    2.00    --   94.32 -59.00-180.00   80
 31  \w     29.00  83.00   0.50    2.00    --   94.32 -68.00 -30.00  108
 32  \w     33.00 110.00   0.50    2.00    --   94.32-117.00 150.00  154
 33  \w     29.00  57.00   0.50    2.00    --   94.32 -50.00 -60.00   56
 34  \w     99.00 156.00   0.50    2.00    --   94.32 117.00-180.00  114
 35  \w     99.00 156.00   0.50    2.00    --   94.32 117.00  30.00  114
 36  \w     29.00  83.00   0.50    2.00    --   94.32 -68.00 -60.00  108
 37  \w     33.00 110.00   0.50    2.00    --   94.32-117.00 -90.00  154
 38  \w     29.00  57.00   0.50    2.00    --   94.32 -50.00 -30.00   56
 39  \w     33.00 110.00   0.50    2.00    --   94.32-117.00  90.00  154
 40  \w   -109.00 -41.00   0.50    1.00    --  -42.93 -65.00  30.00  136
 41  \w     23.00 109.00   0.50    1.00    --   42.93  65.00 -30.00  172
;
_diffrn_measurement_device 'four-circle diffractometer'
_diffrn_measurement_device_type 'XtaLAB Synergy, Dualflex, HyPix3000'
_diffrn_measurement_method '\w scans'
_diffrn_orient_matrix_type 'CrysAlisPro convention (1999,Acta A55,543-557)'
_diffrn_orient_matrix_UB_11 0.0280949000
_diffrn_orient_matrix_UB_12 -0.0202974000
_diffrn_orient_matrix_UB_13 0.0592067000
_diffrn_orient_matrix_UB_21 -0.1083230000
_diffrn_orient_matrix_UB_22 0.0139154000
_diffrn_orient_matrix_UB_23 0.0060610000
_diffrn_orient_matrix_UB_31 -0.0270491000
_diffrn_orient_matrix_UB_32 -0.0767912000
_diffrn_orient_matrix_UB_33 -0.0145560000
_diffrn_radiation_monochromator mirror
_diffrn_radiation_probe x-ray
_diffrn_radiation_type 'Cu K\a'
_diffrn_radiation_wavelength 1.54184
_diffrn_reflns_av_R_equivalents 0.0250
_diffrn_reflns_av_unetI/netI 0.0188
_diffrn_reflns_Laue_measured_fraction_full 0.999
_diffrn_reflns_Laue_measured_fraction_max 0.993
_diffrn_reflns_limit_h_max 16
_diffrn_reflns_limit_h_min -16
_diffrn_reflns_limit_k_max 18
_diffrn_reflns_limit_k_min -23
_diffrn_reflns_limit_l_max 31
_diffrn_reflns_limit_l_min -30
_diffrn_reflns_number 64158
_diffrn_reflns_point_group_measured_fraction_full 0.999
_diffrn_reflns_point_group_measured_fraction_max 0.993
_diffrn_reflns_theta_full 67.684
_diffrn_reflns_theta_max 68.959
_diffrn_reflns_theta_min 2.906
_diffrn_source 'micro-focus sealed X-ray tube'
_diffrn_source_type 'PhotonJet (Cu) X-ray Source'
_exptl_absorpt_coefficient_mu 0.486
_exptl_absorpt_correction_T_max 1.000
_exptl_absorpt_correction_T_min 0.689
_exptl_absorpt_correction_type gaussian
_exptl_absorpt_process_details
;
CrysAlisPro 1.171.42.49 (Rigaku Oxford Diffraction, 2022)
Numerical absorption correction based on gaussian integration over
a multifaceted crystal model
Empirical absorption correction using spherical harmonics,
implemented in SCALE3 ABSPACK scaling algorithm.
;
_exptl_crystal_colour 'clear colourless'
_exptl_crystal_colour_lustre clear
_exptl_crystal_colour_primary colourless
_exptl_crystal_density_diffrn 1.160
_exptl_crystal_description prism
_exptl_crystal_F_000 2464
_exptl_crystal_size_max 0.181
_exptl_crystal_size_mid 0.115
_exptl_crystal_size_min 0.082
_refine_diff_density_max 0.235
_refine_diff_density_min -0.186
_refine_diff_density_rms 0.035
_refine_ls_extinction_coef 0.00026(3)
_refine_ls_extinction_expression Fc^*^=kFc[1+0.001xFc^2^\l^3^/sin(2\q)]^-1/4^
_refine_ls_extinction_method 'SHELXL-2016/6 (Sheldrick 2016)'
_refine_ls_goodness_of_fit_ref 1.047
_refine_ls_hydrogen_treatment constr
_refine_ls_matrix_type full
_refine_ls_number_parameters 806
_refine_ls_number_reflns 12117
_refine_ls_number_restraints 0
_refine_ls_restrained_S_all 1.047
_refine_ls_R_factor_all 0.0417
_refine_ls_R_factor_gt 0.0353
_refine_ls_shift/su_max 0.001
_refine_ls_shift/su_mean 0.000
_refine_ls_structure_factor_coef Fsqd
_refine_ls_weighting_details 'w=1/[\s^2^(Fo^2^)+(0.0415P)^2^+2.1910P] where P=(Fo^2^+2Fc^2^)/3'
_refine_ls_weighting_scheme calc
_refine_ls_wR_factor_gt 0.0883
_refine_ls_wR_factor_ref 0.0917
_reflns_Friedel_coverage 0.000
_reflns_number_gt 10599
_reflns_number_total 12117
_reflns_threshold_expression 'I > 2\s(I)'
_cod_data_source_file THInd2ABS.cif
_cod_data_source_block thind2abs
_cod_database_code 1569470
_shelx_shelxl_version_number 2016/6
_chemical_oxdiff_formula 'C44 H44'
_chemical_oxdiff_usercomment 'crystals from 2-butanol'
_shelx_space_group_comment
;
The symmetry employed for this shelxl refinement is uniquely defined
by the following loop, which should always be used as a source of
symmetry information in preference to the above space-group names.
They are only intended as comments.
;
_shelx_estimated_absorpt_t_max 0.961
_shelx_estimated_absorpt_t_min 0.917
_olex2_refinement_description
;
1. Fixed Uiso
 At 1.2 times of:
  All C(H) groups
 At 1.5 times of:
  All C(H,H,H) groups
2.a Ternary CH refined with riding coordinates:
 C4(H4), C5(H5), C8A(H8A), C8B(H8B), C4'(H4'), C5'(H5'), C8A'(H8A'), C8B'(H8B')
2.b Aromatic/amide H refined with riding coordinates:
 C2(H2), C7(H7), C10(H10), C11(H11), C12(H12), C13(H13), C14(H14), C16(H16),
 C17(H17), C18(H18), C19(H19), C20(H20), C22(H22), C23(H23), C24(H24), C25(H25),
  C26(H26), C28(H28), C29(H29), C30(H30), C31(H31), C32(H32), C2'(H2'),
 C7'(H7'), C10'(H10'), C11'(H11'), C12'(H12'), C13'(H13'), C14'(H14'),
 C16'(H16'), C17'(H17'), C18'(H18'), C19'(H19'), C20'(H20'), C22'(H22'),
 C23'(H23'), C24'(H24'), C25'(H25'), C26'(H26'), C28'(H28'), C29'(H29'),
 C30'(H30'), C31'(H31'), C32'(H32')
2.c Idealised Me refined as rotating group:
 C34(H34A,H34B,H34C), C35(H35A,H35B,H35C), C36(H36A,H36B,H36C), C38(H38A,H38B,
 H38C), C39(H39A,H39B,H39C), C40(H40A,H40B,H40C), C34'(H34D,H34E,H34F),
 C35'(H35D,H35E,H35F), C36'(H36D,H36E,H36F), C38'(H38D,H38E,H38F), C39'(H39D,
 H39E,H39F), C40'(H40D,H40E,H40F)
;
_olex2_submission_special_instructions 'No special instructions were received'
_oxdiff_exptl_absorpt_empirical_details
;
Empirical correction (ABSPACK) includes:
- Absorption correction using spherical harmonics
- Frame scaling
;
_oxdiff_exptl_absorpt_empirical_full_max 1.139
_oxdiff_exptl_absorpt_empirical_full_min 0.895

loop_
_space_group_symop_operation_xyz
'x, y, z'
'-x, y+1/2, -z+1/2'
'-x, -y, -z'
'x, -y-1/2, z-1/2'

loop_
_atom_site_label
_atom_site_type_symbol
_atom_site_fract_x
_atom_site_fract_y
_atom_site_fract_z
_atom_site_U_iso_or_equiv
_atom_site_adp_type
_atom_site_occupancy
_atom_site_site_symmetry_order
_atom_site_calc_flag
_atom_site_refinement_flags_posn
_atom_site_refinement_flags_adp
_atom_site_refinement_flags_occupancy
_atom_site_disorder_assembly
_atom_site_disorder_group
C1 C 0.28516(8) 0.15887(6) 0.60503(4) 0.0183(2) Uani 1 1 d . . . . .
C2 C 0.32960(8) 0.12040(6) 0.64707(4) 0.0197(2) Uani 1 1 d . . . . .
H2 H 0.371161 0.081112 0.644723 0.024 Uiso 1 1 calc R U . . .
C3 C 0.30619(8) 0.14638(6) 0.69681(4) 0.0184(2) Uani 1 1 d . . . . .
C4 C 0.20016(8) 0.24825(6) 0.72250(4) 0.0185(2) Uani 1 1 d . . . . .
H4 H 0.241460 0.240754 0.758866 0.022 Uiso 1 1 calc R U . . .
C5 C 0.21065(8) 0.32770(6) 0.70941(4) 0.0183(2) Uani 1 1 d . . . . .
H5 H 0.154306 0.352154 0.721440 0.022 Uiso 1 1 calc R U . . .
C6 C 0.12911(8) 0.38231(6) 0.61916(4) 0.0189(2) Uani 1 1 d . . . . .
C7 C 0.14266(8) 0.37425(6) 0.56430(4) 0.0189(2) Uani 1 1 d . . . . .
H7 H 0.107034 0.400201 0.534988 0.023 Uiso 1 1 calc R U . . .
C8 C 0.21203(8) 0.32537(6) 0.56064(4) 0.0179(2) Uani 1 1 d . . . . .
C9 C 0.28279(9) 0.13750(6) 0.54957(4) 0.0192(2) Uani 1 1 d . . . . .
C10 C 0.19919(9) 0.14832(6) 0.50912(4) 0.0216(2) Uani 1 1 d . . . . .
H10 H 0.143221 0.172861 0.516776 0.026 Uiso 1 1 calc R U . . .
C11 C 0.19661(10) 0.12380(6) 0.45800(5) 0.0263(3) Uani 1 1 d . . . . .
H11 H 0.139161 0.131786 0.431018 0.032 Uiso 1 1 calc R U . . .
C12 C 0.27741(10) 0.08768(7) 0.44601(5) 0.0277(3) Uani 1 1 d . . . . .
H12 H 0.275347 0.070567 0.411038 0.033 Uiso 1 1 calc R U . . .
C13 C 0.36112(10) 0.07681(6) 0.48552(5) 0.0256(3) Uani 1 1 d . . . . .
H13 H 0.416750 0.052130 0.477584 0.031 Uiso 1 1 calc R U . . .
C14 C 0.36422(9) 0.10173(6) 0.53658(5) 0.0222(2) Uani 1 1 d . . . . .
H14 H 0.422471 0.094434 0.563172 0.027 Uiso 1 1 calc R U . . .
C15 C 0.34214(8) 0.10691(6) 0.74697(4) 0.0195(2) Uani 1 1 d . . . . .
C16 C 0.34075(9) 0.03361(6) 0.74455(5) 0.0246(3) Uani 1 1 d . . . . .
H16 H 0.313936 0.011256 0.711739 0.030 Uiso 1 1 calc R U . . .
C17 C 0.37755(10) -0.00711(7) 0.78888(5) 0.0286(3) Uani 1 1 d . . . . .
H17 H 0.376016 -0.056729 0.786108 0.034 Uiso 1 1 calc R U . . .
C18 C 0.41653(9) 0.02439(7) 0.83717(5) 0.0274(3) Uani 1 1 d . . . . .
H18 H 0.442185 -0.003294 0.867587 0.033 Uiso 1 1 calc R U . . .
C19 C 0.41762(10) 0.09653(7) 0.84051(5) 0.0295(3) Uani 1 1 d . . . . .
H19 H 0.443832 0.118520 0.873558 0.035 Uiso 1 1 calc R U . . .
C20 C 0.38082(9) 0.13738(7) 0.79610(5) 0.0260(3) Uani 1 1 d . . . . .
H20 H 0.382063 0.186958 0.799291 0.031 Uiso 1 1 calc R U . . .
C21 C 0.04839(9) 0.42714(6) 0.63222(5) 0.0213(2) Uani 1 1 d . . . . .
C22 C 0.05246(10) 0.46137(7) 0.68065(5) 0.0281(3) Uani 1 1 d . . . . .
H22 H 0.111924 0.459083 0.707075 0.034 Uiso 1 1 calc R U . . .
C23 C -0.02906(11) 0.49880(7) 0.69095(5) 0.0335(3) Uani 1 1 d . . . . .
H23 H -0.024853 0.521072 0.724436 0.040 Uiso 1 1 calc R U . . .
C24 C -0.11585(10) 0.50392(7) 0.65307(6) 0.0349(3) Uani 1 1 d . . . . .
H24 H -0.171267 0.529619 0.660216 0.042 Uiso 1 1 calc R U . . .
C25 C -0.12102(10) 0.47127(8) 0.60481(6) 0.0361(3) Uani 1 1 d . . . . .
H25 H -0.180280 0.474693 0.578340 0.043 Uiso 1 1 calc R U . . .
C26 C -0.04039(9) 0.43342(7) 0.59450(5) 0.0296(3) Uani 1 1 d . . . . .
H26 H -0.045588 0.411153 0.560947 0.036 Uiso 1 1 calc R U . . .
C27 C 0.25394(8) 0.31087(6) 0.51322(4) 0.0180(2) Uani 1 1 d . . . . .
C28 C 0.20136(9) 0.32864(6) 0.46228(4) 0.0219(2) Uani 1 1 d . . . . .
H28 H 0.137911 0.350585 0.458341 0.026 Uiso 1 1 calc R U . . .
C29 C 0.24069(10) 0.31462(6) 0.41767(5) 0.0267(3) Uani 1 1 d . . . . .
H29 H 0.204420 0.327413 0.383459 0.032 Uiso 1 1 calc R U . . .
C30 C 0.33271(10) 0.28201(6) 0.42261(5) 0.0263(3) Uani 1 1 d . . . . .
H30 H 0.358525 0.270931 0.391845 0.032 Uiso 1 1 calc R U . . .
C31 C 0.38667(9) 0.26571(6) 0.47264(5) 0.0238(3) Uani 1 1 d . . . . .
H31 H 0.450291 0.244076 0.476285 0.029 Uiso 1 1 calc R U . . .
C32 C 0.34827(9) 0.28084(6) 0.51753(4) 0.0204(2) Uani 1 1 d . . . . .
H32 H 0.386829 0.270580 0.551746 0.024 Uiso 1 1 calc R U . . .
C33 C 0.09008(9) 0.22714(6) 0.72588(5) 0.0234(3) Uani 1 1 d . . . . .
C34 C 0.08555(10) 0.14808(7) 0.73442(6) 0.0377(3) Uani 1 1 d . . . . .
H34A H 0.099246 0.123616 0.703051 0.057 Uiso 1 1 calc R U . . .
H34B H 0.018905 0.135216 0.739929 0.057 Uiso 1 1 calc R U . . .
H34C H 0.135602 0.134703 0.765750 0.057 Uiso 1 1 calc R U . . .
C35 C 0.06300(11) 0.26326(8) 0.77454(5) 0.0365(3) Uani 1 1 d . . . . .
H35A H 0.112251 0.250771 0.806440 0.055 Uiso 1 1 calc R U . . .
H35B H -0.003467 0.247934 0.778731 0.055 Uiso 1 1 calc R U . . .
H35C H 0.062911 0.314145 0.769543 0.055 Uiso 1 1 calc R U . . .
C36 C 0.01182(9) 0.24701(7) 0.67693(5) 0.0304(3) Uani 1 1 d . . . . .
H36A H 0.014663 0.297561 0.670781 0.046 Uiso 1 1 calc R U . . .
H36B H -0.054739 0.234443 0.682739 0.046 Uiso 1 1 calc R U . . .
H36C H 0.025284 0.221784 0.645832 0.046 Uiso 1 1 calc R U . . .
C37 C 0.30959(9) 0.36249(6) 0.74112(4) 0.0215(2) Uani 1 1 d . . . . .
C38 C 0.40441(9) 0.32176(7) 0.73768(5) 0.0265(3) Uani 1 1 d . . . . .
H38A H 0.398815 0.273801 0.750381 0.040 Uiso 1 1 calc R U . . .
H38B H 0.462219 0.344755 0.759796 0.040 Uiso 1 1 calc R U . . .
H38C H 0.412992 0.320602 0.700659 0.040 Uiso 1 1 calc R U . . .
C39 C 0.30126(10) 0.36963(8) 0.79955(5) 0.0322(3) Uani 1 1 d . . . . .
H39A H 0.242191 0.397590 0.802000 0.048 Uiso 1 1 calc R U . . .
H39B H 0.361155 0.392831 0.819449 0.048 Uiso 1 1 calc R U . . .
H39C H 0.295115 0.323032 0.814591 0.048 Uiso 1 1 calc R U . . .
C40 C 0.32351(11) 0.43587(7) 0.71946(6) 0.0340(3) Uani 1 1 d . . . . .
H40A H 0.326138 0.432661 0.681635 0.051 Uiso 1 1 calc R U . . .
H40B H 0.385966 0.456158 0.739060 0.051 Uiso 1 1 calc R U . . .
H40C H 0.267333 0.465705 0.723838 0.051 Uiso 1 1 calc R U . . .
C3A C 0.24551(8) 0.20290(6) 0.68542(4) 0.0179(2) Uani 1 1 d . . . . .
C6A C 0.19484(8) 0.33915(6) 0.65054(4) 0.0177(2) Uani 1 1 d . . . . .
C8A C 0.24988(8) 0.29542(6) 0.61584(4) 0.0171(2) Uani 1 1 d . . . . .
H8A H 0.323394 0.303714 0.626662 0.021 Uiso 1 1 calc R U . . .
C8B C 0.22606(8) 0.21669(6) 0.62562(4) 0.0176(2) Uani 1 1 d . . . . .
H8B H 0.153498 0.208519 0.611013 0.021 Uiso 1 1 calc R U . . .
C1' C 0.25806(8) 0.82178(6) 0.74470(4) 0.0189(2) Uani 1 1 d . . . . .
C2' C 0.19392(9) 0.87461(6) 0.72891(4) 0.0203(2) Uani 1 1 d . . . . .
H2' H 0.160422 0.900176 0.751889 0.024 Uiso 1 1 calc R U . . .
C3' C 0.18229(9) 0.88769(6) 0.67177(4) 0.0195(2) Uani 1 1 d . . . . .
C4' C 0.25466(8) 0.83278(6) 0.59533(4) 0.0186(2) Uani 1 1 d . . . . .
H4' H 0.202962 0.863034 0.572997 0.022 Uiso 1 1 calc R U . . .
C5' C 0.22959(8) 0.75564(6) 0.57652(4) 0.0184(2) Uani 1 1 d . . . . .
H5' H 0.269614 0.746008 0.548630 0.022 Uiso 1 1 calc R U . . .
C6' C 0.31422(8) 0.64297(6) 0.61895(4) 0.0190(2) Uani 1 1 d . . . . .
C7' C 0.33569(9) 0.61264(6) 0.67217(4) 0.0205(2) Uani 1 1 d . . . . .
H7' H 0.369306 0.569374 0.680849 0.025 Uiso 1 1 calc R U . . .
C8' C 0.30193(8) 0.65363(6) 0.70740(4) 0.0190(2) Uani 1 1 d . . . . .
C9' C 0.29998(9) 0.80267(6) 0.80017(4) 0.0191(2) Uani 1 1 d . . . . .
C10' C 0.39051(9) 0.76702(6) 0.81396(4) 0.0209(2) Uani 1 1 d . . . . .
H10' H 0.425838 0.754552 0.786954 0.025 Uiso 1 1 calc R U . . .
C11' C 0.42993(9) 0.74943(6) 0.86638(5) 0.0246(3) Uani 1 1 d . . . . .
H11' H 0.491337 0.724662 0.874956 0.030 Uiso 1 1 calc R U . . .
C12' C 0.37976(10) 0.76797(7) 0.90619(5) 0.0284(3) Uani 1 1 d . . . . .
H12' H 0.406557 0.755889 0.942112 0.034 Uiso 1 1 calc R U . . .
C13' C 0.29019(10) 0.80426(7) 0.89344(5) 0.0278(3) Uani 1 1 d . . . . .
H13' H 0.255985 0.817359 0.920764 0.033 Uiso 1 1 calc R U . . .
C14' C 0.25040(9) 0.82149(6) 0.84103(5) 0.0232(2) Uani 1 1 d . . . . .
H14' H 0.188982 0.846272 0.832696 0.028 Uiso 1 1 calc R U . . .
C15' C 0.10867(9) 0.93961(6) 0.64473(4) 0.0206(2) Uani 1 1 d . . . . .
C16' C 0.01969(9) 0.94796(6) 0.66354(5) 0.0232(2) Uani 1 1 d . . . . .
H16' H 0.009649 0.921319 0.693315 0.028 Uiso 1 1 calc R U . . .
C17' C -0.05372(10) 0.99412(7) 0.63971(5) 0.0276(3) Uani 1 1 d . . . . .
H17' H -0.113279 0.998866 0.653223 0.033 Uiso 1 1 calc R U . . .
C18' C -0.04076(10) 1.03346(7) 0.59620(5) 0.0292(3) Uani 1 1 d . . . . .
H18' H -0.091438 1.064798 0.579535 0.035 Uiso 1 1 calc R U . . .
C19' C 0.04685(10) 1.02660(7) 0.57728(5) 0.0304(3) Uani 1 1 d . . . . .
H19' H 0.056346 1.053497 0.547521 0.036 Uiso 1 1 calc R U . . .
C20' C 0.12097(10) 0.98071(6) 0.60145(5) 0.0261(3) Uani 1 1 d . . . . .
H20' H 0.181104 0.977220 0.588324 0.031 Uiso 1 1 calc R U . . .
C21' C 0.33628(8) 0.60261(6) 0.57310(4) 0.0195(2) Uani 1 1 d . . . . .
C22' C 0.38520(9) 0.62947(6) 0.53471(5) 0.0226(2) Uani 1 1 d . . . . .
H22' H 0.404658 0.677316 0.536421 0.027 Uiso 1 1 calc R U . . .
C23' C 0.40603(9) 0.58766(6) 0.49404(5) 0.0243(3) Uani 1 1 d . . . . .
H23' H 0.440305 0.606904 0.468571 0.029 Uiso 1 1 calc R U . . .
C24' C 0.37718(9) 0.51819(6) 0.49037(5) 0.0244(3) Uani 1 1 d . . . . .
H24' H 0.390806 0.489685 0.462300 0.029 Uiso 1 1 calc R U . . .
C25' C 0.32835(10) 0.49067(7) 0.52792(5) 0.0296(3) Uani 1 1 d . . . . .
H25' H 0.308203 0.442971 0.525623 0.036 Uiso 1 1 calc R U . . .
C26' C 0.30849(10) 0.53205(6) 0.56896(5) 0.0267(3) Uani 1 1 d . . . . .
H26' H 0.275442 0.512155 0.594695 0.032 Uiso 1 1 calc R U . . .
C27' C 0.30249(9) 0.63235(6) 0.76261(4) 0.0188(2) Uani 1 1 d . . . . .
C28' C 0.38219(9) 0.59283(6) 0.79077(5) 0.0223(2) Uani 1 1 d . . . . .
H28' H 0.436975 0.581682 0.774549 0.027 Uiso 1 1 calc R U . . .
C29' C 0.38207(10) 0.56984(6) 0.84196(5) 0.0260(3) Uani 1 1 d . . . . .
H29' H 0.436117 0.542390 0.860253 0.031 Uiso 1 1 calc R U . . .
C30' C 0.30369(10) 0.58657(6) 0.86672(5) 0.0271(3) Uani 1 1 d . . . . .
H30' H 0.304105 0.571099 0.901962 0.033 Uiso 1 1 calc R U . . .
C31' C 0.22472(9) 0.62608(6) 0.83954(5) 0.0254(3) Uani 1 1 d . . . . .
H31' H 0.171011 0.638087 0.856345 0.030 Uiso 1 1 calc R U . . .
C32' C 0.22369(9) 0.64822(6) 0.78789(5) 0.0214(2) Uani 1 1 d . . . . .
H32' H 0.168535 0.674554 0.769471 0.026 Uiso 1 1 calc R U . . .
C33' C 0.35892(9) 0.85849(6) 0.58475(4) 0.0214(2) Uani 1 1 d . . . . .
C34' C 0.38620(10) 0.93012(7) 0.61045(5) 0.0298(3) Uani 1 1 d . . . . .
H34D H 0.334670 0.964321 0.595626 0.045 Uiso 1 1 calc R U . . .
H34E H 0.450721 0.945284 0.603215 0.045 Uiso 1 1 calc R U . . .
H34F H 0.390653 0.926570 0.648965 0.045 Uiso 1 1 calc R U . . .
C35' C 0.35033(10) 0.86698(7) 0.52450(5) 0.0308(3) Uani 1 1 d . . . . .
H35D H 0.333823 0.821692 0.506975 0.046 Uiso 1 1 calc R U . . .
H35E H 0.414064 0.883764 0.517218 0.046 Uiso 1 1 calc R U . . .
H35F H 0.297622 0.900894 0.510853 0.046 Uiso 1 1 calc R U . . .
C36' C 0.44581(9) 0.80905(6) 0.60642(5) 0.0234(2) Uani 1 1 d . . . . .
H36D H 0.456045 0.807368 0.645310 0.035 Uiso 1 1 calc R U . . .
H36E H 0.506691 0.826186 0.595923 0.035 Uiso 1 1 calc R U . . .
H36F H 0.430261 0.761979 0.591894 0.035 Uiso 1 1 calc R U . . .
C37' C 0.11709(9) 0.74496(7) 0.54877(5) 0.0244(3) Uani 1 1 d . . . . .
C38' C 0.04232(9) 0.77076(7) 0.58146(5) 0.0269(3) Uani 1 1 d . . . . .
H38D H 0.053616 0.746135 0.615655 0.040 Uiso 1 1 calc R U . . .
H38E H -0.025750 0.761492 0.562037 0.040 Uiso 1 1 calc R U . . .
H38F H 0.051090 0.821215 0.587692 0.040 Uiso 1 1 calc R U . . .
C39' C 0.09755(10) 0.78387(9) 0.49532(5) 0.0393(3) Uani 1 1 d . . . . .
H39D H 0.104189 0.834412 0.501701 0.059 Uiso 1 1 calc R U . . .
H39E H 0.029856 0.773352 0.475924 0.059 Uiso 1 1 calc R U . . .
H39F H 0.146136 0.768685 0.474215 0.059 Uiso 1 1 calc R U . . .
C40' C 0.09890(10) 0.66688(8) 0.53732(6) 0.0407(4) Uani 1 1 d . . . . .
H40D H 0.147759 0.649276 0.517239 0.061 Uiso 1 1 calc R U . . .
H40E H 0.031302 0.660087 0.516422 0.061 Uiso 1 1 calc R U . . .
H40F H 0.105989 0.641261 0.570968 0.061 Uiso 1 1 calc R U . . .
C3A' C 0.24245(8) 0.84246(6) 0.65181(4) 0.0181(2) Uani 1 1 d . . . . .
C6A' C 0.26625(8) 0.70487(6) 0.62094(4) 0.0178(2) Uani 1 1 d . . . . .
C8A' C 0.25275(8) 0.71750(6) 0.67769(4) 0.0180(2) Uani 1 1 d . . . . .
H8A' H 0.179674 0.715470 0.677863 0.022 Uiso 1 1 calc R U . . .
C8B' C 0.29096(8) 0.79263(6) 0.69580(4) 0.0175(2) Uani 1 1 d . . . . .
H8B' H 0.365335 0.794831 0.700498 0.021 Uiso 1 1 calc R U . . .

loop_
_atom_site_aniso_label
_atom_site_aniso_U_11
_atom_site_aniso_U_22
_atom_site_aniso_U_33
_atom_site_aniso_U_23
_atom_site_aniso_U_13
_atom_site_aniso_U_12
C1 0.0192(5) 0.0168(5) 0.0191(5) -0.0016(4) 0.0044(4) -0.0009(4)
C2 0.0217(6) 0.0169(6) 0.0208(6) -0.0022(4) 0.0051(4) 0.0014(4)
C3 0.0200(6) 0.0172(5) 0.0180(5) -0.0017(4) 0.0041(4) -0.0018(4)
C4 0.0213(6) 0.0185(6) 0.0159(5) 0.0004(4) 0.0045(4) 0.0022(4)
C5 0.0214(6) 0.0173(6) 0.0164(5) -0.0008(4) 0.0044(4) 0.0028(4)
C6 0.0201(6) 0.0179(6) 0.0186(5) -0.0010(4) 0.0036(4) -0.0014(4)
C7 0.0204(6) 0.0189(6) 0.0167(5) 0.0016(4) 0.0016(4) -0.0011(4)
C8 0.0188(5) 0.0176(5) 0.0169(5) -0.0001(4) 0.0021(4) -0.0036(4)
C9 0.0247(6) 0.0145(5) 0.0189(6) -0.0003(4) 0.0059(4) -0.0015(4)
C10 0.0245(6) 0.0184(6) 0.0221(6) -0.0012(4) 0.0048(5) 0.0004(5)
C11 0.0314(7) 0.0254(6) 0.0202(6) -0.0020(5) 0.0007(5) 0.0001(5)
C12 0.0402(7) 0.0247(6) 0.0190(6) -0.0042(5) 0.0079(5) 0.0000(5)
C13 0.0327(7) 0.0217(6) 0.0250(6) -0.0010(5) 0.0123(5) 0.0045(5)
C14 0.0255(6) 0.0200(6) 0.0214(6) 0.0013(5) 0.0054(5) 0.0022(5)
C15 0.0192(6) 0.0211(6) 0.0186(6) 0.0005(4) 0.0049(4) 0.0023(4)
C16 0.0293(6) 0.0229(6) 0.0202(6) -0.0002(5) 0.0016(5) -0.0015(5)
C17 0.0335(7) 0.0218(6) 0.0292(7) 0.0044(5) 0.0035(5) -0.0010(5)
C18 0.0274(6) 0.0326(7) 0.0218(6) 0.0073(5) 0.0041(5) 0.0059(5)
C19 0.0337(7) 0.0339(7) 0.0186(6) -0.0034(5) -0.0004(5) 0.0079(6)
C20 0.0314(7) 0.0223(6) 0.0227(6) -0.0036(5) 0.0015(5) 0.0060(5)
C21 0.0238(6) 0.0191(6) 0.0216(6) 0.0029(5) 0.0059(5) 0.0023(5)
C22 0.0337(7) 0.0245(6) 0.0251(6) -0.0006(5) 0.0035(5) 0.0079(5)
C23 0.0445(8) 0.0272(7) 0.0308(7) -0.0006(5) 0.0121(6) 0.0116(6)
C24 0.0327(7) 0.0320(7) 0.0433(8) 0.0031(6) 0.0156(6) 0.0125(6)
C25 0.0257(7) 0.0410(8) 0.0401(8) 0.0000(6) 0.0032(6) 0.0089(6)
C26 0.0260(7) 0.0347(7) 0.0273(6) -0.0033(5) 0.0035(5) 0.0051(5)
C27 0.0225(6) 0.0146(5) 0.0172(5) -0.0010(4) 0.0046(4) -0.0041(4)
C28 0.0255(6) 0.0201(6) 0.0198(6) 0.0003(4) 0.0034(5) -0.0011(5)
C29 0.0367(7) 0.0257(6) 0.0169(6) 0.0013(5) 0.0034(5) -0.0016(5)
C30 0.0360(7) 0.0255(6) 0.0203(6) -0.0019(5) 0.0125(5) -0.0040(5)
C31 0.0248(6) 0.0238(6) 0.0245(6) -0.0015(5) 0.0093(5) -0.0030(5)
C32 0.0225(6) 0.0208(6) 0.0178(5) 0.0001(4) 0.0040(4) -0.0033(5)
C33 0.0236(6) 0.0238(6) 0.0250(6) 0.0034(5) 0.0098(5) 0.0019(5)
C34 0.0293(7) 0.0280(7) 0.0599(9) 0.0126(6) 0.0184(7) 0.0009(6)
C35 0.0330(7) 0.0486(9) 0.0328(7) -0.0005(6) 0.0184(6) 0.0024(6)
C36 0.0200(6) 0.0391(7) 0.0329(7) 0.0066(6) 0.0076(5) -0.0027(5)
C37 0.0257(6) 0.0199(6) 0.0178(6) -0.0024(4) 0.0017(5) 0.0001(5)
C38 0.0231(6) 0.0277(7) 0.0273(6) -0.0054(5) 0.0017(5) -0.0020(5)
C39 0.0325(7) 0.0416(8) 0.0209(6) -0.0077(5) 0.0016(5) 0.0019(6)
C40 0.0358(7) 0.0235(7) 0.0371(7) 0.0006(6) -0.0062(6) -0.0064(5)
C3A 0.0194(5) 0.0173(5) 0.0172(5) -0.0008(4) 0.0044(4) -0.0021(4)
C6A 0.0193(5) 0.0158(5) 0.0182(5) -0.0016(4) 0.0040(4) -0.0016(4)
C8A 0.0184(5) 0.0174(5) 0.0156(5) -0.0010(4) 0.0035(4) 0.0000(4)
C8B 0.0190(5) 0.0178(6) 0.0160(5) -0.0004(4) 0.0039(4) -0.0002(4)
C1' 0.0198(6) 0.0193(6) 0.0179(5) -0.0027(4) 0.0050(4) -0.0029(4)
C2' 0.0225(6) 0.0207(6) 0.0185(5) -0.0031(4) 0.0062(4) -0.0004(5)
C3' 0.0216(6) 0.0181(6) 0.0188(5) -0.0016(4) 0.0039(4) -0.0011(4)
C4' 0.0199(6) 0.0190(6) 0.0172(5) 0.0006(4) 0.0042(4) 0.0021(4)
C5' 0.0191(6) 0.0200(6) 0.0160(5) -0.0021(4) 0.0035(4) 0.0008(4)
C6' 0.0203(6) 0.0182(6) 0.0194(6) -0.0009(4) 0.0058(4) -0.0025(4)
C7' 0.0230(6) 0.0172(6) 0.0219(6) 0.0008(4) 0.0058(5) 0.0007(4)
C8' 0.0184(5) 0.0187(6) 0.0203(6) 0.0008(4) 0.0046(4) -0.0015(4)
C9' 0.0230(6) 0.0174(5) 0.0168(5) -0.0021(4) 0.0040(4) -0.0051(4)
C10' 0.0227(6) 0.0205(6) 0.0194(6) -0.0022(4) 0.0037(4) -0.0047(5)
C11' 0.0257(6) 0.0226(6) 0.0232(6) -0.0006(5) -0.0006(5) -0.0038(5)
C12' 0.0361(7) 0.0299(7) 0.0170(6) 0.0012(5) 0.0000(5) -0.0056(5)
C13' 0.0369(7) 0.0294(7) 0.0188(6) -0.0030(5) 0.0096(5) -0.0038(5)
C14' 0.0259(6) 0.0232(6) 0.0210(6) -0.0018(5) 0.0061(5) -0.0016(5)
C15' 0.0243(6) 0.0176(6) 0.0197(5) -0.0040(4) 0.0035(5) 0.0014(5)
C16' 0.0263(6) 0.0207(6) 0.0230(6) -0.0006(5) 0.0057(5) 0.0012(5)
C17' 0.0256(6) 0.0265(6) 0.0312(7) -0.0015(5) 0.0072(5) 0.0044(5)
C18' 0.0305(7) 0.0249(6) 0.0309(7) 0.0022(5) 0.0029(5) 0.0089(5)
C19' 0.0381(7) 0.0258(7) 0.0283(7) 0.0062(5) 0.0094(6) 0.0068(6)
C20' 0.0290(7) 0.0241(6) 0.0269(6) 0.0014(5) 0.0097(5) 0.0045(5)
C21' 0.0200(6) 0.0196(6) 0.0185(5) -0.0008(4) 0.0033(4) 0.0017(4)
C22' 0.0278(6) 0.0177(6) 0.0231(6) 0.0006(5) 0.0072(5) 0.0003(5)
C23' 0.0286(6) 0.0255(6) 0.0207(6) 0.0024(5) 0.0093(5) 0.0042(5)
C24' 0.0259(6) 0.0259(6) 0.0213(6) -0.0051(5) 0.0044(5) 0.0046(5)
C25' 0.0378(7) 0.0196(6) 0.0336(7) -0.0063(5) 0.0123(6) -0.0045(5)
C26' 0.0356(7) 0.0208(6) 0.0270(6) -0.0019(5) 0.0140(5) -0.0043(5)
C27' 0.0231(6) 0.0143(5) 0.0190(5) -0.0011(4) 0.0039(4) -0.0032(4)
C28' 0.0249(6) 0.0187(6) 0.0230(6) -0.0022(5) 0.0042(5) 0.0001(5)
C29' 0.0321(7) 0.0192(6) 0.0241(6) 0.0013(5) -0.0010(5) 0.0007(5)
C30' 0.0379(7) 0.0234(6) 0.0202(6) 0.0031(5) 0.0059(5) -0.0057(5)
C31' 0.0295(6) 0.0245(6) 0.0245(6) 0.0006(5) 0.0111(5) -0.0043(5)
C32' 0.0221(6) 0.0204(6) 0.0220(6) 0.0008(5) 0.0048(5) -0.0026(5)
C33' 0.0246(6) 0.0206(6) 0.0206(6) -0.0011(5) 0.0085(5) -0.0022(5)
C34' 0.0310(7) 0.0219(6) 0.0396(7) -0.0044(5) 0.0146(6) -0.0047(5)
C35' 0.0326(7) 0.0378(8) 0.0242(6) 0.0034(5) 0.0107(5) -0.0032(6)
C36' 0.0221(6) 0.0245(6) 0.0251(6) -0.0031(5) 0.0080(5) -0.0031(5)
C37' 0.0206(6) 0.0284(6) 0.0220(6) -0.0056(5) -0.0008(5) 0.0017(5)
C38' 0.0199(6) 0.0319(7) 0.0273(6) -0.0053(5) 0.0012(5) -0.0008(5)
C39' 0.0280(7) 0.0650(10) 0.0222(6) 0.0004(6) -0.0021(5) 0.0075(7)
C40' 0.0225(7) 0.0383(8) 0.0557(9) -0.0238(7) -0.0057(6) 0.0000(6)
C3A' 0.0194(5) 0.0169(5) 0.0179(5) -0.0009(4) 0.0038(4) -0.0017(4)
C6A' 0.0172(5) 0.0190(6) 0.0175(5) -0.0022(4) 0.0039(4) -0.0037(4)
C8A' 0.0183(5) 0.0188(6) 0.0174(5) -0.0009(4) 0.0046(4) -0.0007(4)
C8B' 0.0184(5) 0.0183(6) 0.0160(5) -0.0008(4) 0.0038(4) -0.0004(4)

loop_
_atom_type_symbol
_atom_type_description
_atom_type_scat_dispersion_real
_atom_type_scat_dispersion_imag
_atom_type_scat_source
C C 0.0181 0.0091 'International Tables Vol C Tables 4.2.6.8 and 6.1.1.4'
H H 0.0000 0.0000 'International Tables Vol C Tables 4.2.6.8 and 6.1.1.4'

loop_
_exptl_crystal_face_index_h
_exptl_crystal_face_index_k
_exptl_crystal_face_index_l
_exptl_crystal_face_perp_dist
4 0 -5 0.0448
0 5 2 0.0612
0 -5 -2 0.0316
-4 0 5 0.0702
-1 -5 1 0.0344
1 5 0 0.0563
0 1 -1 0.0585
-1 -5 -4 0.0462
0 0 1 0.0714
0 -4 5 0.0615
0 5 -2 0.0542
3 1 -5 0.0352
2 0 -5 0.0280
2 -1 -5 0.0302
-5 -1 2 0.0619
5 -2 -3 0.0603
-1 5 1 0.0604
-5 2 -1 0.0773
-4 5 0 0.0708
-2 5 1 0.0621
5 0 1 0.0831
1 -5 -1 0.0337
-5 -3 -2 0.0713
-1 1 -5 0.0825
2 5 -3 0.0514
0 -1 -1 0.0371
2 5 -4 0.0494
-5 1 3 0.0615
5 0 -3 0.0600
0 -5 1 0.0289
0 5 -1 0.0536
-5 2 2 0.0615
-5 0 3 0.0599
1 5 -2 0.0513

loop_
_geom_angle_atom_site_label_1
_geom_angle_atom_site_label_2
_geom_angle_atom_site_label_3
_geom_angle
_geom_angle_site_symmetry_1
_geom_angle_site_symmetry_3
_geom_angle_publ_flag
C2 C1 C9 122.84(10) . . ?
C2 C1 C8B 107.67(9) . . ?
C9 C1 C8B 128.60(10) . . ?
C1 C2 H2 124.1 . . ?
C1 C2 C3 111.85(10) . . ?
C3 C2 H2 124.1 . . ?
C2 C3 C15 119.41(10) . . ?
C3A C3 C2 108.19(10) . . ?
C3A C3 C15 132.19(10) . . ?
C5 C4 H4 106.3 . . ?
C5 C4 C33 112.86(9) . . ?
C33 C4 H4 106.3 . . ?
C3A C4 H4 106.3 . . ?
C3A C4 C5 110.76(9) . . ?
C3A C4 C33 113.84(9) . . ?
C4 C5 H5 106.1 . . ?
C4 C5 C37 113.73(9) . . ?
C37 C5 H5 106.1 . . ?
C6A C5 C4 110.87(9) . . ?
C6A C5 H5 106.1 . . ?
C6A C5 C37 113.28(9) . . ?
C7 C6 C21 121.24(10) . . ?
C6A C6 C7 108.11(10) . . ?
C6A C6 C21 130.44(10) . . ?
C6 C7 H7 124.3 . . ?
C8 C7 C6 111.41(10) . . ?
C8 C7 H7 124.3 . . ?
C7 C8 C27 125.69(10) . . ?
C7 C8 C8A 108.06(9) . . ?
C27 C8 C8A 125.72(10) . . ?
C10 C9 C1 122.26(10) . . ?
C10 C9 C14 117.77(10) . . ?
C14 C9 C1 119.88(10) . . ?
C9 C10 H10 119.5 . . ?
C11 C10 C9 121.06(11) . . ?
C11 C10 H10 119.5 . . ?
C10 C11 H11 119.8 . . ?
C10 C11 C12 120.39(12) . . ?
C12 C11 H11 119.8 . . ?
C11 C12 H12 120.3 . . ?
C13 C12 C11 119.36(11) . . ?
C13 C12 H12 120.3 . . ?
C12 C13 H13 119.8 . . ?
C12 C13 C14 120.38(11) . . ?
C14 C13 H13 119.8 . . ?
C9 C14 H14 119.5 . . ?
C13 C14 C9 121.03(11) . . ?
C13 C14 H14 119.5 . . ?
C16 C15 C3 117.92(10) . . ?
C20 C15 C3 124.86(11) . . ?
C20 C15 C16 117.17(11) . . ?
C15 C16 H16 119.2 . . ?
C17 C16 C15 121.62(11) . . ?
C17 C16 H16 119.2 . . ?
C16 C17 H17 119.9 . . ?
C18 C17 C16 120.15(12) . . ?
C18 C17 H17 119.9 . . ?
C17 C18 H18 120.4 . . ?
C19 C18 C17 119.12(11) . . ?
C19 C18 H18 120.4 . . ?
C18 C19 H19 119.6 . . ?
C18 C19 C20 120.77(12) . . ?
C20 C19 H19 119.6 . . ?
C15 C20 H20 119.4 . . ?
C19 C20 C15 121.17(12) . . ?
C19 C20 H20 119.4 . . ?
C22 C21 C6 124.79(11) . . ?
C22 C21 C26 116.85(11) . . ?
C26 C21 C6 118.30(10) . . ?
C21 C22 H22 119.4 . . ?
C23 C22 C21 121.17(12) . . ?
C23 C22 H22 119.4 . . ?
C22 C23 H23 119.6 . . ?
C24 C23 C22 120.74(12) . . ?
C24 C23 H23 119.6 . . ?
C23 C24 H24 120.5 . . ?
C25 C24 C23 119.03(12) . . ?
C25 C24 H24 120.5 . . ?
C24 C25 H25 119.8 . . ?
C24 C25 C26 120.49(13) . . ?
C26 C25 H25 119.8 . . ?
C21 C26 H26 119.1 . . ?
C25 C26 C21 121.72(12) . . ?
C25 C26 H26 119.1 . . ?
C28 C27 C8 120.93(10) . . ?
C32 C27 C8 121.16(10) . . ?
C32 C27 C28 117.89(10) . . ?
C27 C28 H28 119.6 . . ?
C29 C28 C27 120.85(11) . . ?
C29 C28 H28 119.6 . . ?
C28 C29 H29 119.8 . . ?
C28 C29 C30 120.36(11) . . ?
C30 C29 H29 119.8 . . ?
C29 C30 H30 120.2 . . ?
C31 C30 C29 119.53(11) . . ?
C31 C30 H30 120.2 . . ?
C30 C31 H31 119.9 . . ?
C30 C31 C32 120.25(12) . . ?
C32 C31 H31 119.9 . . ?
C27 C32 H32 119.5 . . ?
C31 C32 C27 121.03(11) . . ?
C31 C32 H32 119.5 . . ?
C34 C33 C4 109.07(10) . . ?
C34 C33 C35 107.71(11) . . ?
C35 C33 C4 108.47(10) . . ?
C36 C33 C4 114.28(9) . . ?
C36 C33 C34 108.76(11) . . ?
C36 C33 C35 108.35(11) . . ?
C33 C34 H34A 109.5 . . ?
C33 C34 H34B 109.5 . . ?
C33 C34 H34C 109.5 . . ?
H34A C34 H34B 109.5 . . ?
H34A C34 H34C 109.5 . . ?
H34B C34 H34C 109.5 . . ?
C33 C35 H35A 109.5 . . ?
C33 C35 H35B 109.5 . . ?
C33 C35 H35C 109.5 . . ?
H35A C35 H35B 109.5 . . ?
H35A C35 H35C 109.5 . . ?
H35B C35 H35C 109.5 . . ?
C33 C36 H36A 109.5 . . ?
C33 C36 H36B 109.5 . . ?
C33 C36 H36C 109.5 . . ?
H36A C36 H36B 109.5 . . ?
H36A C36 H36C 109.5 . . ?
H36B C36 H36C 109.5 . . ?
C38 C37 C5 113.87(9) . . ?
C38 C37 C39 109.29(10) . . ?
C38 C37 C40 106.05(10) . . ?
C39 C37 C5 108.62(10) . . ?
C39 C37 C40 108.19(10) . . ?
C40 C37 C5 110.66(9) . . ?
C37 C38 H38A 109.5 . . ?
C37 C38 H38B 109.5 . . ?
C37 C38 H38C 109.5 . . ?
H38A C38 H38B 109.5 . . ?
H38A C38 H38C 109.5 . . ?
H38B C38 H38C 109.5 . . ?
C37 C39 H39A 109.5 . . ?
C37 C39 H39B 109.5 . . ?
C37 C39 H39C 109.5 . . ?
H39A C39 H39B 109.5 . . ?
H39A C39 H39C 109.5 . . ?
H39B C39 H39C 109.5 . . ?
C37 C40 H40A 109.5 . . ?
C37 C40 H40B 109.5 . . ?
C37 C40 H40C 109.5 . . ?
H40A C40 H40B 109.5 . . ?
H40A C40 H40C 109.5 . . ?
H40B C40 H40C 109.5 . . ?
C3 C3A C4 129.14(10) . . ?
C3 C3A C8B 109.29(9) . . ?
C4 C3A C8B 121.57(9) . . ?
C5 C6A C8A 121.32(9) . . ?
C6 C6A C5 129.16(10) . . ?
C6 C6A C8A 109.34(9) . . ?
C8 C8A C6A 102.83(9) . . ?
C8 C8A H8A 109.6 . . ?
C8 C8A C8B 117.82(9) . . ?
C6A C8A H8A 109.6 . . ?
C6A C8A C8B 106.84(9) . . ?
C8B C8A H8A 109.6 . . ?
C1 C8B C3A 103.00(9) . . ?
C1 C8B C8A 119.88(9) . . ?
C1 C8B H8B 108.1 . . ?
C3A C8B C8A 109.01(9) . . ?
C3A C8B H8B 108.1 . . ?
C8A C8B H8B 108.1 . . ?
C2' C1' C9' 125.66(10) . . ?
C2' C1' C8B' 107.93(10) . . ?
C9' C1' C8B' 125.85(10) . . ?
C1' C2' H2' 124.3 . . ?
C1' C2' C3' 111.36(10) . . ?
C3' C2' H2' 124.3 . . ?
C2' C3' C15' 120.73(10) . . ?
C3A' C3' C2' 108.36(10) . . ?
C3A' C3' C15' 130.75(10) . . ?
C5' C4' H4' 106.3 . . ?
C5' C4' C33' 112.86(9) . . ?
C33' C4' H4' 106.3 . . ?
C3A' C4' H4' 106.3 . . ?
C3A' C4' C5' 110.70(9) . . ?
C3A' C4' C33' 113.83(9) . . ?
C4' C5' H5' 106.0 . . ?
C4' C5' C37' 113.29(9) . . ?
C37' C5' H5' 106.0 . . ?
C6A' C5' C4' 110.68(9) . . ?
C6A' C5' H5' 106.0 . . ?
C6A' C5' C37' 114.05(9) . . ?
C7' C6' C21' 120.02(10) . . ?
C6A' C6' C7' 108.64(10) . . ?
C6A' C6' C21' 131.03(10) . . ?
C6' C7' H7' 124.3 . . ?
C8' C7' C6' 111.48(10) . . ?
C8' C7' H7' 124.3 . . ?
C7' C8' C27' 123.32(10) . . ?
C7' C8' C8A' 107.82(10) . . ?
C27' C8' C8A' 128.35(10) . . ?
C10' C9' C1' 121.48(10) . . ?
C10' C9' C14' 118.09(10) . . ?
C14' C9' C1' 120.42(11) . . ?
C9' C10' H10' 119.4 . . ?
C11' C10' C9' 121.23(11) . . ?
C11' C10' H10' 119.4 . . ?
C10' C11' H11' 120.0 . . ?
C12' C11' C10' 119.97(12) . . ?
C12' C11' H11' 120.0 . . ?
C11' C12' H12' 120.1 . . ?
C11' C12' C13' 119.77(11) . . ?
C13' C12' H12' 120.1 . . ?
C12' C13' H13' 119.8 . . ?
C14' C13' C12' 120.32(11) . . ?
C14' C13' H13' 119.8 . . ?
C9' C14' H14' 119.7 . . ?
C13' C14' C9' 120.62(12) . . ?
C13' C14' H14' 119.7 . . ?
C16' C15' C3' 117.95(10) . . ?
C20' C15' C3' 124.75(11) . . ?
C20' C15' C16' 117.30(11) . . ?
C15' C16' H16' 119.3 . . ?
C17' C16' C15' 121.47(11) . . ?
C17' C16' H16' 119.3 . . ?
C16' C17' H17' 119.9 . . ?
C16' C17' C18' 120.27(12) . . ?
C18' C17' H17' 119.9 . . ?
C17' C18' H18' 120.4 . . ?
C19' C18' C17' 119.26(12) . . ?
C19' C18' H18' 120.4 . . ?
C18' C19' H19' 119.7 . . ?
C18' C19' C20' 120.52(12) . . ?
C20' C19' H19' 119.7 . . ?
C15' C20' H20' 119.4 . . ?
C19' C20' C15' 121.15(12) . . ?
C19' C20' H20' 119.4 . . ?
C22' C21' C6' 124.72(10) . . ?
C22' C21' C26' 117.53(10) . . ?
C26' C21' C6' 117.72(10) . . ?
C21' C22' H22' 119.4 . . ?
C23' C22' C21' 121.24(11) . . ?
C23' C22' H22' 119.4 . . ?
C22' C23' H23' 119.8 . . ?
C24' C23' C22' 120.35(11) . . ?
C24' C23' H23' 119.8 . . ?
C23' C24' H24' 120.4 . . ?
C25' C24' C23' 119.26(11) . . ?
C25' C24' H24' 120.4 . . ?
C24' C25' H25' 119.7 . . ?
C24' C25' C26' 120.54(12) . . ?
C26' C25' H25' 119.7 . . ?
C21' C26' H26' 119.5 . . ?
C25' C26' C21' 121.07(11) . . ?
C25' C26' H26' 119.5 . . ?
C28' C27' C8' 119.99(10) . . ?
C32' C27' C8' 122.00(10) . . ?
C32' C27' C28' 117.98(10) . . ?
C27' C28' H28' 119.6 . . ?
C29' C28' C27' 120.83(11) . . ?
C29' C28' H28' 119.6 . . ?
C28' C29' H29' 119.7 . . ?
C28' C29' C30' 120.52(12) . . ?
C30' C29' H29' 119.7 . . ?
C29' C30' H30' 120.3 . . ?
C31' C30' C29' 119.33(11) . . ?
C31' C30' H30' 120.3 . . ?
C30' C31' H31' 119.8 . . ?
C30' C31' C32' 120.35(11) . . ?
C32' C31' H31' 119.8 . . ?
C27' C32' H32' 119.5 . . ?
C31' C32' C27' 120.98(11) . . ?
C31' C32' H32' 119.5 . . ?
C34' C33' C4' 110.72(9) . . ?
C34' C33' C35' 107.61(10) . . ?
C34' C33' C36' 106.81(10) . . ?
C35' C33' C4' 108.33(10) . . ?
C36' C33' C4' 113.96(9) . . ?
C36' C33' C35' 109.22(10) . . ?
C33' C34' H34D 109.5 . . ?
C33' C34' H34E 109.5 . . ?
C33' C34' H34F 109.5 . . ?
H34D C34' H34E 109.5 . . ?
H34D C34' H34F 109.5 . . ?
H34E C34' H34F 109.5 . . ?
C33' C35' H35D 109.5 . . ?
C33' C35' H35E 109.5 . . ?
C33' C35' H35F 109.5 . . ?
H35D C35' H35E 109.5 . . ?
H35D C35' H35F 109.5 . . ?
H35E C35' H35F 109.5 . . ?
C33' C36' H36D 109.5 . . ?
C33' C36' H36E 109.5 . . ?
C33' C36' H36F 109.5 . . ?
H36D C36' H36E 109.5 . . ?
H36D C36' H36F 109.5 . . ?
H36E C36' H36F 109.5 . . ?
C38' C37' C5' 114.19(9) . . ?
C38' C37' C39' 108.53(10) . . ?
C38' C37' C40' 108.60(11) . . ?
C39' C37' C5' 108.80(10) . . ?
C40' C37' C5' 108.66(10) . . ?
C40' C37' C39' 107.89(11) . . ?
C37' C38' H38D 109.5 . . ?
C37' C38' H38E 109.5 . . ?
C37' C38' H38F 109.5 . . ?
H38D C38' H38E 109.5 . . ?
H38D C38' H38F 109.5 . . ?
H38E C38' H38F 109.5 . . ?
C37' C39' H39D 109.5 . . ?
C37' C39' H39E 109.5 . . ?
C37' C39' H39F 109.5 . . ?
H39D C39' H39E 109.5 . . ?
H39D C39' H39F 109.5 . . ?
H39E C39' H39F 109.5 . . ?
C37' C40' H40D 109.5 . . ?
C37' C40' H40E 109.5 . . ?
C37' C40' H40F 109.5 . . ?
H40D C40' H40E 109.5 . . ?
H40D C40' H40F 109.5 . . ?
H40E C40' H40F 109.5 . . ?
C3' C3A' C4' 129.21(10) . . ?
C3' C3A' C8B' 108.91(9) . . ?
C4' C3A' C8B' 121.48(9) . . ?
C5' C6A' C8A' 122.48(10) . . ?
C6' C6A' C5' 128.57(10) . . ?
C6' C6A' C8A' 108.96(10) . . ?
C8' C8A' C6A' 103.10(9) . . ?
C8' C8A' H8A' 108.0 . . ?
C8' C8A' C8B' 119.86(9) . . ?
C6A' C8A' H8A' 108.0 . . ?
C6A' C8A' C8B' 109.41(9) . . ?
C8B' C8A' H8A' 108.0 . . ?
C1' C8B' C3A' 103.08(9) . . ?
C1' C8B' C8A' 116.41(9) . . ?
C1' C8B' H8B' 110.2 . . ?
C3A' C8B' C8A' 106.39(9) . . ?
C3A' C8B' H8B' 110.2 . . ?
C8A' C8B' H8B' 110.2 . . ?

loop_
_geom_bond_atom_site_label_1
_geom_bond_atom_site_label_2
_geom_bond_distance
_geom_bond_site_symmetry_2
_geom_bond_publ_flag
C1 C2 1.3458(16) . ?
C1 C9 1.4742(15) . ?
C1 C8B 1.5229(15) . ?
C2 H2 0.9500 . ?
C2 C3 1.4621(15) . ?
C3 C15 1.4880(15) . ?
C3 C3A 1.3568(16) . ?
C4 H4 1.0000 . ?
C4 C5 1.5665(15) . ?
C4 C33 1.5758(16) . ?
C4 C3A 1.5075(15) . ?
C5 H5 1.0000 . ?
C5 C37 1.5790(16) . ?
C5 C6A 1.4986(15) . ?
C6 C7 1.4635(15) . ?
C6 C21 1.4858(16) . ?
C6 C6A 1.3588(16) . ?
C7 H7 0.9500 . ?
C7 C8 1.3465(16) . ?
C8 C27 1.4702(15) . ?
C8 C8A 1.5195(15) . ?
C9 C10 1.3976(16) . ?
C9 C14 1.4008(16) . ?
C10 H10 0.9500 . ?
C10 C11 1.3862(16) . ?
C11 H11 0.9500 . ?
C11 C12 1.3869(18) . ?
C12 H12 0.9500 . ?
C12 C13 1.3848(18) . ?
C13 H13 0.9500 . ?
C13 C14 1.3862(16) . ?
C14 H14 0.9500 . ?
C15 C16 1.4010(17) . ?
C15 C20 1.3932(16) . ?
C16 H16 0.9500 . ?
C16 C17 1.3868(17) . ?
C17 H17 0.9500 . ?
C17 C18 1.3849(18) . ?
C18 H18 0.9500 . ?
C18 C19 1.3800(19) . ?
C19 H19 0.9500 . ?
C19 C20 1.3900(17) . ?
C20 H20 0.9500 . ?
C21 C22 1.3952(17) . ?
C21 C26 1.3983(17) . ?
C22 H22 0.9500 . ?
C22 C23 1.3921(18) . ?
C23 H23 0.9500 . ?
C23 C24 1.379(2) . ?
C24 H24 0.9500 . ?
C24 C25 1.375(2) . ?
C25 H25 0.9500 . ?
C25 C26 1.3861(18) . ?
C26 H26 0.9500 . ?
C27 C28 1.4021(16) . ?
C27 C32 1.3946(16) . ?
C28 H28 0.9500 . ?
C28 C29 1.3835(17) . ?
C29 H29 0.9500 . ?
C29 C30 1.3860(19) . ?
C30 H30 0.9500 . ?
C30 C31 1.3825(17) . ?
C31 H31 0.9500 . ?
C31 C32 1.3875(16) . ?
C32 H32 0.9500 . ?
C33 C34 1.5285(18) . ?
C33 C35 1.5343(17) . ?
C33 C36 1.5268(17) . ?
C34 H34A 0.9800 . ?
C34 H34B 0.9800 . ?
C34 H34C 0.9800 . ?
C35 H35A 0.9800 . ?
C35 H35B 0.9800 . ?
C35 H35C 0.9800 . ?
C36 H36A 0.9800 . ?
C36 H36B 0.9800 . ?
C36 H36C 0.9800 . ?
C37 C38 1.5285(17) . ?
C37 C39 1.5315(16) . ?
C37 C40 1.5330(17) . ?
C38 H38A 0.9800 . ?
C38 H38B 0.9800 . ?
C38 H38C 0.9800 . ?
C39 H39A 0.9800 . ?
C39 H39B 0.9800 . ?
C39 H39C 0.9800 . ?
C40 H40A 0.9800 . ?
C40 H40B 0.9800 . ?
C40 H40C 0.9800 . ?
C3A C8B 1.5269(15) . ?
C6A C8A 1.5232(15) . ?
C8A H8A 1.0000 . ?
C8A C8B 1.5687(15) . ?
C8B H8B 1.0000 . ?
C1' C2' 1.3448(16) . ?
C1' C9' 1.4703(15) . ?
C1' C8B' 1.5196(15) . ?
C2' H2' 0.9500 . ?
C2' C3' 1.4641(15) . ?
C3' C15' 1.4826(16) . ?
C3' C3A' 1.3603(16) . ?
C4' H4' 1.0000 . ?
C4' C5' 1.5665(15) . ?
C4' C33' 1.5802(16) . ?
C4' C3A' 1.5023(15) . ?
C5' H5' 1.0000 . ?
C5' C37' 1.5734(16) . ?
C5' C6A' 1.5042(15) . ?
C6' C7' 1.4579(16) . ?
C6' C21' 1.4862(15) . ?
C6' C6A' 1.3573(16) . ?
C7' H7' 0.9500 . ?
C7' C8' 1.3445(16) . ?
C8' C27' 1.4718(15) . ?
C8' C8A' 1.5219(16) . ?
C9' C10' 1.3944(17) . ?
C9' C14' 1.4031(16) . ?
C10' H10' 0.9500 . ?
C10' C11' 1.3867(16) . ?
C11' H11' 0.9500 . ?
C11' C12' 1.3842(18) . ?
C12' H12' 0.9500 . ?
C12' C13' 1.3876(19) . ?
C13' H13' 0.9500 . ?
C13' C14' 1.3859(17) . ?
C14' H14' 0.9500 . ?
C15' C16' 1.4033(17) . ?
C15' C20' 1.3968(17) . ?
C16' H16' 0.9500 . ?
C16' C17' 1.3830(17) . ?
C17' H17' 0.9500 . ?
C17' C18' 1.3857(18) . ?
C18' H18' 0.9500 . ?
C18' C19' 1.3842(19) . ?
C19' H19' 0.9500 . ?
C19' C20' 1.3886(18) . ?
C20' H20' 0.9500 . ?
C21' C22' 1.3931(16) . ?
C21' C26' 1.3980(17) . ?
C22' H22' 0.9500 . ?
C22' C23' 1.3875(16) . ?
C23' H23' 0.9500 . ?
C23' C24' 1.3816(18) . ?
C24' H24' 0.9500 . ?
C24' C25' 1.3801(17) . ?
C25' H25' 0.9500 . ?
C25' C26' 1.3853(17) . ?
C26' H26' 0.9500 . ?
C27' C28' 1.4015(16) . ?
C27' C32' 1.3960(16) . ?
C28' H28' 0.9500 . ?
C28' C29' 1.3848(17) . ?
C29' H29' 0.9500 . ?
C29' C30' 1.3865(18) . ?
C30' H30' 0.9500 . ?
C30' C31' 1.3858(18) . ?
C31' H31' 0.9500 . ?
C31' C32' 1.3881(16) . ?
C32' H32' 0.9500 . ?
C33' C34' 1.5319(17) . ?
C33' C35' 1.5350(16) . ?
C33' C36' 1.5320(17) . ?
C34' H34D 0.9800 . ?
C34' H34E 0.9800 . ?
C34' H34F 0.9800 . ?
C35' H35D 0.9800 . ?
C35' H35E 0.9800 . ?
C35' H35F 0.9800 . ?
C36' H36D 0.9800 . ?
C36' H36E 0.9800 . ?
C36' H36F 0.9800 . ?
C37' C38' 1.5264(17) . ?
C37' C39' 1.5355(18) . ?
C37' C40' 1.5304(18) . ?
C38' H38D 0.9800 . ?
C38' H38E 0.9800 . ?
C38' H38F 0.9800 . ?
C39' H39D 0.9800 . ?
C39' H39E 0.9800 . ?
C39' H39F 0.9800 . ?
C40' H40D 0.9800 . ?
C40' H40E 0.9800 . ?
C40' H40F 0.9800 . ?
C3A' C8B' 1.5235(15) . ?
C6A' C8A' 1.5227(15) . ?
C8A' H8A' 1.0000 . ?
C8A' C8B' 1.5653(15) . ?
C8B' H8B' 1.0000 . ?

loop_
_geom_torsion_atom_site_label_1
_geom_torsion_atom_site_label_2
_geom_torsion_atom_site_label_3
_geom_torsion_atom_site_label_4
_geom_torsion
_geom_torsion_site_symmetry_1
_geom_torsion_site_symmetry_2
_geom_torsion_site_symmetry_3
_geom_torsion_site_symmetry_4
_geom_torsion_publ_flag
C1 C2 C3 C15 175.12(10) . . . . ?
C1 C2 C3 C3A -0.17(14) . . . . ?
C1 C9 C10 C11 -175.92(11) . . . . ?
C1 C9 C14 C13 175.50(11) . . . . ?
C2 C1 C9 C10 141.79(12) . . . . ?
C2 C1 C9 C14 -34.71(17) . . . . ?
C2 C1 C8B C3A -0.24(12) . . . . ?
C2 C1 C8B C8A 120.96(11) . . . . ?
C2 C3 C15 C16 -38.30(15) . . . . ?
C2 C3 C15 C20 139.16(12) . . . . ?
C2 C3 C3A C4 179.77(11) . . . . ?
C2 C3 C3A C8B 0.00(13) . . . . ?
C3 C15 C16 C17 176.74(11) . . . . ?
C3 C15 C20 C19 -176.61(12) . . . . ?
C3 C3A C8B C1 0.14(12) . . . . ?
C3 C3A C8B C8A -128.19(10) . . . . ?
C4 C5 C37 C38 50.84(13) . . . . ?
C4 C5 C37 C39 -71.18(12) . . . . ?
C4 C5 C37 C40 170.19(10) . . . . ?
C4 C5 C6A C6 124.62(12) . . . . ?
C4 C5 C6A C8A -49.92(13) . . . . ?
C4 C3A C8B C1 -179.65(10) . . . . ?
C4 C3A C8B C8A 52.02(13) . . . . ?
C5 C4 C33 C34 175.61(10) . . . . ?
C5 C4 C33 C35 -67.33(12) . . . . ?
C5 C4 C33 C36 53.66(13) . . . . ?
C5 C4 C3A C3 135.21(12) . . . . ?
C5 C4 C3A C8B -45.04(14) . . . . ?
C5 C6A C8A C8 -179.43(9) . . . . ?
C5 C6A C8A C8B 55.89(13) . . . . ?
C6 C7 C8 C27 -171.08(10) . . . . ?
C6 C7 C8 C8A 0.91(13) . . . . ?
C6 C21 C22 C23 -175.82(12) . . . . ?
C6 C21 C26 C25 176.59(12) . . . . ?
C6 C6A C8A C8 5.06(12) . . . . ?
C6 C6A C8A C8B -119.61(10) . . . . ?
C7 C6 C21 C22 -151.90(12) . . . . ?
C7 C6 C21 C26 31.17(16) . . . . ?
C7 C6 C6A C5 -179.75(11) . . . . ?
C7 C6 C6A C8A -4.70(12) . . . . ?
C7 C8 C27 C28 -23.26(17) . . . . ?
C7 C8 C27 C32 154.94(11) . . . . ?
C7 C8 C8A C6A -3.50(12) . . . . ?
C7 C8 C8A C8B 113.64(11) . . . . ?
C8 C27 C28 C29 -179.66(11) . . . . ?
C8 C27 C32 C31 178.49(10) . . . . ?
C8 C8A C8B C1 76.65(13) . . . . ?
C8 C8A C8B C3A -165.17(9) . . . . ?
C9 C1 C2 C3 -169.76(10) . . . . ?
C9 C1 C8B C3A 169.02(11) . . . . ?
C9 C1 C8B C8A -69.77(15) . . . . ?
C9 C10 C11 C12 0.17(18) . . . . ?
C10 C9 C14 C13 -1.15(17) . . . . ?
C10 C11 C12 C13 -0.52(19) . . . . ?
C11 C12 C13 C14 0.03(19) . . . . ?
C12 C13 C14 C9 0.83(18) . . . . ?
C14 C9 C10 C11 0.65(17) . . . . ?
C15 C3 C3A C4 5.3(2) . . . . ?
C15 C3 C3A C8B -174.46(11) . . . . ?
C15 C16 C17 C18 0.3(2) . . . . ?
C16 C15 C20 C19 0.86(18) . . . . ?
C16 C17 C18 C19 0.4(2) . . . . ?
C17 C18 C19 C20 -0.4(2) . . . . ?
C18 C19 C20 C15 -0.2(2) . . . . ?
C20 C15 C16 C17 -0.91(18) . . . . ?
C21 C6 C7 C8 -172.84(10) . . . . ?
C21 C6 C6A C5 -5.1(2) . . . . ?
C21 C6 C6A C8A 170.00(11) . . . . ?
C21 C22 C23 C24 -1.0(2) . . . . ?
C22 C21 C26 C25 -0.58(19) . . . . ?
C22 C23 C24 C25 0.2(2) . . . . ?
C23 C24 C25 C26 0.4(2) . . . . ?
C24 C25 C26 C21 -0.2(2) . . . . ?
C26 C21 C22 C23 1.14(19) . . . . ?
C27 C8 C8A C6A 168.49(10) . . . . ?
C27 C8 C8A C8B -74.37(14) . . . . ?
C27 C28 C29 C30 0.63(18) . . . . ?
C28 C27 C32 C31 -3.26(16) . . . . ?
C28 C29 C30 C31 -2.23(19) . . . . ?
C29 C30 C31 C32 1.06(18) . . . . ?
C30 C31 C32 C27 1.73(18) . . . . ?
C32 C27 C28 C29 2.08(17) . . . . ?
C33 C4 C5 C37 140.56(10) . . . . ?
C33 C4 C5 C6A -90.42(11) . . . . ?
C33 C4 C3A C3 -96.35(14) . . . . ?
C33 C4 C3A C8B 83.39(13) . . . . ?
C37 C5 C6A C6 -106.13(13) . . . . ?
C37 C5 C6A C8A 79.34(12) . . . . ?
C3A C3 C15 C16 135.67(13) . . . . ?
C3A C3 C15 C20 -46.88(19) . . . . ?
C3A C4 C5 C37 -90.47(11) . . . . ?
C3A C4 C5 C6A 38.54(12) . . . . ?
C3A C4 C33 C34 48.25(13) . . . . ?
C3A C4 C33 C35 165.31(10) . . . . ?
C3A C4 C33 C36 -73.70(13) . . . . ?
C6A C5 C37 C38 -76.94(12) . . . . ?
C6A C5 C37 C39 161.03(10) . . . . ?
C6A C5 C37 C40 42.41(13) . . . . ?
C6A C6 C7 C8 2.44(13) . . . . ?
C6A C6 C21 C22 34.0(2) . . . . ?
C6A C6 C21 C26 -142.93(13) . . . . ?
C6A C8A C8B C1 -168.39(9) . . . . ?
C6A C8A C8B C3A -50.21(11) . . . . ?
C8A C8 C27 C28 166.12(10) . . . . ?
C8A C8 C27 C32 -15.68(17) . . . . ?
C8B C1 C2 C3 0.26(13) . . . . ?
C8B C1 C9 C10 -26.02(18) . . . . ?
C8B C1 C9 C14 157.48(11) . . . . ?
C1' C2' C3' C15' 174.79(10) . . . . ?
C1' C2' C3' C3A' -1.14(14) . . . . ?
C1' C9' C10' C11' 179.68(11) . . . . ?
C1' C9' C14' C13' -179.28(11) . . . . ?
C2' C1' C9' C10' -155.45(12) . . . . ?
C2' C1' C9' C14' 23.08(17) . . . . ?
C2' C1' C8B' C3A' 5.26(12) . . . . ?
C2' C1' C8B' C8A' -110.77(11) . . . . ?
C2' C3' C15' C16' -33.22(16) . . . . ?
C2' C3' C15' C20' 147.26(12) . . . . ?
C2' C3' C3A' C4' 177.35(11) . . . . ?
C2' C3' C3A' C8B' 4.60(13) . . . . ?
C3' C15' C16' C17' -178.48(11) . . . . ?
C3' C15' C20' C19' 177.90(12) . . . . ?
C3' C3A' C8B' C1' -6.03(12) . . . . ?
C3' C3A' C8B' C8A' 116.95(10) . . . . ?
C4' C5' C37' C38' -52.89(13) . . . . ?
C4' C5' C37' C39' 68.50(12) . . . . ?
C4' C5' C37' C40' -174.27(10) . . . . ?
C4' C5' C6A' C6' -136.71(12) . . . . ?
C4' C5' C6A' C8A' 43.50(14) . . . . ?
C4' C3A' C8B' C1' -179.44(10) . . . . ?
C4' C3A' C8B' C8A' -56.47(13) . . . . ?
C5' C4' C33' C34' -172.37(10) . . . . ?
C5' C4' C33' C35' 69.85(12) . . . . ?
C5' C4' C33' C36' -51.94(12) . . . . ?
C5' C4' C3A' C3' -121.43(13) . . . . ?
C5' C4' C3A' C8B' 50.52(13) . . . . ?
C5' C6A' C8A' C8' -179.38(10) . . . . ?
C5' C6A' C8A' C8B' -50.78(13) . . . . ?
C6' C7' C8' C27' 172.52(10) . . . . ?
C6' C7' C8' C8A' 0.14(13) . . . . ?
C6' C21' C22' C23' 177.79(11) . . . . ?
C6' C21' C26' C25' -178.69(12) . . . . ?
C6' C6A' C8A' C8' 0.80(12) . . . . ?
C6' C6A' C8A' C8B' 129.40(10) . . . . ?
C7' C6' C21' C22' -133.24(12) . . . . ?
C7' C6' C21' C26' 44.87(16) . . . . ?
C7' C6' C6A' C5' 179.45(11) . . . . ?
C7' C6' C6A' C8A' -0.74(13) . . . . ?
C7' C8' C27' C28' 37.23(17) . . . . ?
C7' C8' C27' C32' -140.49(12) . . . . ?
C7' C8' C8A' C6A' -0.55(12) . . . . ?
C7' C8' C8A' C8B' -122.36(11) . . . . ?
C8' C27' C28' C29' -177.29(11) . . . . ?
C8' C27' C32' C31' 178.37(11) . . . . ?
C8' C8A' C8B' C1' -77.53(13) . . . . ?
C8' C8A' C8B' C3A' 168.31(9) . . . . ?
C9' C1' C2' C3' 168.99(10) . . . . ?
C9' C1' C8B' C3A' -166.54(10) . . . . ?
C9' C1' C8B' C8A' 77.43(14) . . . . ?
C9' C10' C11' C12' -0.72(18) . . . . ?
C10' C9' C14' C13' -0.71(17) . . . . ?
C10' C11' C12' C13' -0.13(18) . . . . ?
C11' C12' C13' C14' 0.53(19) . . . . ?
C12' C13' C14' C9' -0.11(19) . . . . ?
C14' C9' C10' C11' 1.12(17) . . . . ?
C15' C3' C3A' C4' 2.0(2) . . . . ?
C15' C3' C3A' C8B' -170.79(11) . . . . ?
C15' C16' C17' C18' 0.07(19) . . . . ?
C16' C15' C20' C19' -1.63(18) . . . . ?
C16' C17' C18' C19' -0.7(2) . . . . ?
C17' C18' C19' C20' 0.2(2) . . . . ?
C18' C19' C20' C15' 1.0(2) . . . . ?
C20' C15' C16' C17' 1.08(18) . . . . ?
C21' C6' C7' C8' -173.91(10) . . . . ?
C21' C6' C6A' C5' -7.1(2) . . . . ?
C21' C6' C6A' C8A' 172.71(11) . . . . ?
C21' C22' C23' C24' 0.89(18) . . . . ?
C22' C21' C26' C25' -0.45(19) . . . . ?
C22' C23' C24' C25' -0.67(18) . . . . ?
C23' C24' C25' C26' -0.10(19) . . . . ?
C24' C25' C26' C21' 0.7(2) . . . . ?
C26' C21' C22' C23' -0.33(18) . . . . ?
C27' C8' C8A' C6A' -172.43(11) . . . . ?
C27' C8' C8A' C8B' 65.77(15) . . . . ?
C27' C28' C29' C30' -1.13(18) . . . . ?
C28' C27' C32' C31' 0.60(17) . . . . ?
C28' C29' C30' C31' 0.60(18) . . . . ?
C29' C30' C31' C32' 0.52(18) . . . . ?
C30' C31' C32' C27' -1.13(18) . . . . ?
C32' C27' C28' C29' 0.53(17) . . . . ?
C33' C4' C5' C37' -139.30(10) . . . . ?
C33' C4' C5' C6A' 91.15(11) . . . . ?
C33' C4' C3A' C3' 110.19(13) . . . . ?
C33' C4' C3A' C8B' -77.86(13) . . . . ?
C37' C5' C6A' C6' 94.14(14) . . . . ?
C37' C5' C6A' C8A' -85.64(12) . . . . ?
C3A' C3' C15' C16' 141.69(13) . . . . ?
C3A' C3' C15' C20' -37.84(19) . . . . ?
C3A' C4' C5' C37' 91.79(11) . . . . ?
C3A' C4' C5' C6A' -37.75(12) . . . . ?
C3A' C4' C33' C34' -45.11(13) . . . . ?
C3A' C4' C33' C35' -162.89(10) . . . . ?
C3A' C4' C33' C36' 75.32(12) . . . . ?
C6A' C5' C37' C38' 74.92(13) . . . . ?
C6A' C5' C37' C39' -163.68(10) . . . . ?
C6A' C5' C37' C40' -46.46(13) . . . . ?
C6A' C6' C7' C8' 0.39(14) . . . . ?
C6A' C6' C21' C22' 53.93(18) . . . . ?
C6A' C6' C21' C26' -127.96(14) . . . . ?
C6A' C8A' C8B' C1' 163.83(9) . . . . ?
C6A' C8A' C8B' C3A' 49.66(11) . . . . ?
C8A' C8' C27' C28' -152.03(11) . . . . ?
C8A' C8' C27' C32' 30.24(17) . . . . ?
C8B' C1' C2' C3' -2.83(13) . . . . ?
C8B' C1' C9' C10' 14.94(17) . . . . ?
C8B' C1' C9' C14' -166.53(11) . . . . ?

loop_
_exptl_oxdiff_crystal_face_indexfrac_h
_exptl_oxdiff_crystal_face_indexfrac_k
_exptl_oxdiff_crystal_face_indexfrac_l
_exptl_oxdiff_crystal_face_x
_exptl_oxdiff_crystal_face_y
_exptl_oxdiff_crystal_face_z
4.0000 0.0000 -5.0000 -0.1837 -0.4636 -0.0354
-0.0000 5.0000 2.0000 0.0169 0.0817 -0.4131
0.0000 -5.0000 -2.0000 -0.0169 -0.0817 0.4131
-4.0000 -0.0000 5.0000 0.1837 0.4636 0.0354
-1.0000 -5.0000 1.0000 0.1326 0.0448 0.3965
1.0000 5.0000 0.0000 -0.0734 -0.0387 -0.4110
0.0000 1.0000 -1.0000 -0.0795 0.0079 -0.0622
-1.0000 -5.0000 -4.0000 -0.1634 0.0145 0.4692
0.0000 -0.0000 1.0000 0.0592 0.0061 -0.0146
-0.0000 -4.0000 5.0000 0.3772 -0.0254 0.2344
-0.0000 5.0000 -2.0000 -0.2199 0.0575 -0.3548
3.0000 1.0000 -5.0000 -0.2320 -0.3414 -0.0852
2.0000 0.0000 -5.0000 -0.2398 -0.2470 0.0187
2.0000 -1.0000 -5.0000 -0.2195 -0.2609 0.0955
-5.0000 -1.0000 2.0000 -0.0018 0.5398 0.1829
5.0000 -2.0000 -3.0000 0.0034 -0.5876 0.0620
-1.0000 5.0000 1.0000 -0.0704 0.1840 -0.3715
-5.0000 2.0000 -1.0000 -0.2403 0.5634 -0.0038
-4.0000 5.0000 -0.0000 -0.2139 0.5029 -0.2758
-2.0000 5.0000 1.0000 -0.0985 0.2923 -0.3444
5.0000 0.0000 1.0000 0.1997 -0.5356 -0.1498
1.0000 -5.0000 -1.0000 0.0704 -0.1840 0.3715
-5.0000 -3.0000 -2.0000 -0.1980 0.4877 0.3947
-1.0000 1.0000 -5.0000 -0.3444 0.0919 0.0230
2.0000 5.0000 -3.0000 -0.2229 -0.1653 -0.3944
-0.0000 -1.0000 -1.0000 -0.0389 -0.0200 0.0913
2.0000 5.0000 -4.0000 -0.2821 -0.1713 -0.3798
-5.0000 1.0000 3.0000 0.0168 0.5737 0.0148
5.0000 0.0000 -3.0000 -0.0371 -0.5598 -0.0916
0.0000 -5.0000 1.0000 0.1607 -0.0635 0.3694
-0.0000 5.0000 -1.0000 -0.1607 0.0635 -0.3694
-5.0000 2.0000 2.0000 -0.0627 0.5816 -0.0474
-5.0000 -0.0000 3.0000 0.0371 0.5598 0.0916
1.0000 5.0000 -2.0000 -0.1918 -0.0509 -0.3819
